data_7715643
loop_
_publ_author_name
'Borys, Andryj M.'
'Vedani, Luca'
'Hevia, Eva'

_publ_section_title
;
 The coordination of alkali-metal nickelates to organic &#x3c0;-systems:
 synthetic, structural and spectroscopic insights.
;
_journal_issue 19
_journal_name_full 'Dalton transactions (Cambridge, England : 2003)'
_journal_page_first 8382
_journal_page_last 8390
_journal_paper_doi 10.1039/d4dt00889h
_journal_volume 53
_journal_year 2024
_chemical_formula_moiety 'C30 H28 K2 Ni O'
_chemical_formula_sum 'C30 H28 K2 Ni O'
_chemical_formula_weight 541.43
_space_group_IT_number 14
_space_group_name_Hall '-P 2ybc'
_space_group_name_H-M_alt 'P 1 21/c 1'
_symmetry_cell_setting monoclinic
_symmetry_Int_Tables_number 14
_symmetry_space_group_name_Hall '-P 2ybc'
_symmetry_space_group_name_H-M 'P 1 21/c 1'
_atom_sites_solution_hydrogens geom
_atom_sites_solution_primary dual
_audit_creation_date 2023-09-21T11:38:34-00:00
_audit_update_record
;
2024-01-17 deposited with the CCDC.	2024-04-03 downloaded from the CCDC.
;
_cell_angle_alpha 90
_cell_angle_beta 93.8253(14)
_cell_angle_gamma 90
_cell_formula_units_Z 4
_cell_length_a 12.46834(19)
_cell_length_b 9.88563(16)
_cell_length_c 20.5241(3)
_cell_measurement_reflns_used 38808
_cell_measurement_temperature 173.01(10)
_cell_measurement_theta_max 32.257
_cell_measurement_theta_min 2.274
_cell_volume 2524.11(7)
_computing_cell_refinement 'CrysAlisPro 1.171.42.89a (Rigaku OD, 2023)'
_computing_data_collection 'CrysAlisPro 1.171.42.89a (Rigaku OD, 2023)'
_computing_data_reduction 'CrysAlisPro 1.171.42.89a (Rigaku OD, 2023)'
_computing_molecular_graphics 'Olex2 1.3 (Dolomanov et al., 2009)'
_computing_publication_material 'Olex2 1.3 (Dolomanov et al., 2009)'
_computing_structure_refinement 'SHELXL 2018/3 (Sheldrick, 2015)'
_computing_structure_solution 'SHELXT  (Sheldrick, 2015)'
_diffrn_ambient_environment N~2~
_diffrn_ambient_temperature 173.01(10)
_diffrn_detector 'Hybrid Pixel Array Detector'
_diffrn_detector_area_resol_mean 10
_diffrn_detector_type 'HyPix-Arc 100'
_diffrn_measured_fraction_theta_full 1
_diffrn_measured_fraction_theta_max 0.995
_diffrn_measurement_details
;
        List of Runs (angles in degrees, time in seconds):
  # Type    Start    End  Width  t~exp~   \w     \q     \k     \f   Frames
        --------------------------------------------------------------------------
  1  \w    -37.00  30.00   0.50    3.00    --  -21.50 -81.00  71.00  134
  2  \w    -73.00  41.00   0.50    3.00    --  -21.50  81.00-166.00  228
  3  \w    -24.00  40.00   0.50    3.00    --   27.11  81.00-166.00  128
  4  \w    -38.00  79.00   0.50    3.00    --   27.11 -81.00  71.00  234
  5  \w   -122.00 -42.00   0.50    3.00    --  -21.50-178.00  60.00  160
  6  \w   -122.00 -42.00   0.50    3.00    --  -21.50-178.00-120.00  160
  7  \w    -71.00  28.00   0.50    3.00    --   27.11 -19.00 150.00  198
  8  \w    -71.00  28.00   0.50    3.00    --   27.11 -19.00 -30.00  198
  9  \w    -71.00  28.00   0.50    3.00    --   27.11 -19.00-180.00  198
 10  \w    -60.00  67.00   0.50    3.00    --   27.11 -57.00 150.00  254
 11  \w    -18.00  89.00   0.50    3.00    --   27.11 -99.00 -60.00  214
 12  \w    -18.00  89.00   0.50    3.00    --   27.11 -99.00   0.00  214
 13  \w    -66.00  45.00   0.50    3.00    --   27.11 -38.00 -90.00  222
 14  \w    -18.00  40.00   0.50    3.00    --  -21.50 -99.00 -30.00  116
 15  \w    -13.00 113.00   0.50    3.00    --   27.11  57.00 -60.00  252
;
_diffrn_measurement_device 'four-circle diffractometer'
_diffrn_measurement_device_type 'XtaLAB Synergy R, HyPix-Arc 100'
_diffrn_measurement_method '\w scans'
_diffrn_orient_matrix_type 'CrysAlisPro convention (1999,Acta A55,543-557)'
_diffrn_orient_matrix_UB_11 -0.0298506
_diffrn_orient_matrix_UB_12 0.046551
_diffrn_orient_matrix_UB_13 -0.0203056
_diffrn_orient_matrix_UB_21 0.0151028
_diffrn_orient_matrix_UB_22 0.0530937
_diffrn_orient_matrix_UB_23 0.0219963
_diffrn_orient_matrix_UB_31 0.0461597
_diffrn_orient_matrix_UB_32 0.0126897
_diffrn_orient_matrix_UB_33 -0.0174489
_diffrn_radiation_monochromator mirror
_diffrn_radiation_probe x-ray
_diffrn_radiation_type 'Mo K\a'
_diffrn_radiation_wavelength 0.71073
_diffrn_reflns_av_R_equivalents 0.0562
_diffrn_reflns_av_unetI/netI 0.0617
_diffrn_reflns_Laue_measured_fraction_full 1
_diffrn_reflns_Laue_measured_fraction_max 0.995
_diffrn_reflns_limit_h_max 17
_diffrn_reflns_limit_h_min -17
_diffrn_reflns_limit_k_max 14
_diffrn_reflns_limit_k_min -14
_diffrn_reflns_limit_l_max 29
_diffrn_reflns_limit_l_min -29
_diffrn_reflns_number 23178
_diffrn_reflns_point_group_measured_fraction_full 1
_diffrn_reflns_point_group_measured_fraction_max 0.995
_diffrn_reflns_theta_full 25.242
_diffrn_reflns_theta_max 30.522
_diffrn_reflns_theta_min 2.288
_diffrn_source 'micro-focus sealed X-ray tube'
_diffrn_source_type 'Mova (Mo) X-ray Source'
_exptl_absorpt_coefficient_mu 1.12
_exptl_absorpt_correction_T_max 0.918
_exptl_absorpt_correction_T_min 0.866
_exptl_absorpt_correction_type gaussian
_exptl_absorpt_process_details
;
        CrysAlisPro 1.171.42.89a (Rigaku Oxford Diffraction, 2023)
        Numerical absorption correction based on gaussian integration over
        a multifaceted crystal model
        Empirical absorption correction using spherical harmonics,
        implemented in SCALE3 ABSPACK scaling algorithm.
;
_exptl_crystal_colour blue
_exptl_crystal_density_diffrn 1.425
_exptl_crystal_description block
_exptl_crystal_F_000 1128
_exptl_crystal_size_max 0.178
_exptl_crystal_size_mid 0.144
_exptl_crystal_size_min 0.11
_refine_diff_density_max 1.212
_refine_diff_density_min -1.416
_refine_diff_density_rms 0.19
_refine_ls_extinction_method none
_refine_ls_goodness_of_fit_ref 1.163
_refine_ls_hydrogen_treatment constr
_refine_ls_matrix_type full
_refine_ls_number_parameters 309
_refine_ls_number_reflns 23178
_refine_ls_number_restraints 0
_refine_ls_restrained_S_all 1.163
_refine_ls_R_factor_all 0.0631
_refine_ls_R_factor_gt 0.0398
_refine_ls_shift/su_max 0.001
_refine_ls_shift/su_mean 0
_refine_ls_structure_factor_coef Fsqd
_refine_ls_weighting_details 'w=1/[\s^2^(Fo^2^)+(0.0503P)^2^+0.9907P] where P=(Fo^2^+2Fc^2^)/3'
_refine_ls_weighting_scheme calc
_refine_ls_wR_factor_gt 0.1211
_refine_ls_wR_factor_ref 0.1279
_reflns_Friedel_coverage 0
_reflns_number_gt 15762
_reflns_number_total 23178
_reflns_threshold_expression 'I > 2\s(I)'
_twin_special_details
;
        Component 2 rotated by -179.9272\%
        around [-0.00 -0.00 1.00] (reciprocal) or [0.11 0.00 0.99] (direct)
        Component 3 rotated by -162.9797\%
        around [-0.11 -0.01 0.99] (reciprocal) or [-0.20 -0.05 0.98] (direct)
;
_cod_data_source_file d4dt00889h2.cif
_cod_data_source_block 23EH179_AMB-1147
_cod_depositor_comments 'Adding full bibliography for 7715639--7715655.cif.'
_cod_database_code 7715643
_shelx_estimated_absorpt_t_min 0.826
_shelx_estimated_absorpt_t_max 0.887
_oxdiff_exptl_absorpt_empirical_details
;
        Empirical correction (ABSPACK) includes:
        - Absorption correction using spherical harmonics
        - Frame scaling
;
_oxdiff_exptl_absorpt_empirical_full_max 2.698
_oxdiff_exptl_absorpt_empirical_full_min 0.586
_oxdiff_twin_integration_method simultaneous
_oxdiff_twin_items 3
_shelx_shelxl_version_number 2018/3
_olex2_refinement_description
;
        1. Twinned data refinement
 Scales: 0.4890(9)
 0.4870(9) 0.02401(17)
        2. Fixed Uiso
 At 1.2 times of:
  All C(H) groups, All C(H,H) groups
        3.a Ternary CH refined with riding coordinates:
 C2(H2), C1(H1)
        3.b Secondary CH2 refined with riding coordinates:
 C30(H30A,H30B), C29(H29A,H29B), C27(H27A,H27B), C28(H28A,H28B)
        3.c Aromatic/amide H refined with riding coordinates:
 C20(H20), C19(H19), C6(H6), C7(H7), C16(H16), C22(H22), C26(H26), C10(H10),
 C25(H25), C17(H17), C5(H5), C11(H11), C4(H4), C24(H24), C23(H23), C12(H12),
 C18(H18), C13(H13)
;

loop_
_symmetry_equiv_pos_as_xyz
'x, y, z'
'-x, y+1/2, -z+1/2'
'-x, -y, -z'
'x, -y-1/2, z-1/2'

loop_
_atom_site_label
_atom_site_type_symbol
_atom_site_fract_x
_atom_site_fract_y
_atom_site_fract_z
_atom_site_U_iso_or_equiv
_atom_site_adp_type
_atom_site_occupancy
_atom_site_site_symmetry_order
_atom_site_calc_flag
_atom_site_refinement_flags_posn
_atom_site_refinement_flags_adp
_atom_site_refinement_flags_occupancy
_atom_site_disorder_assembly
_atom_site_disorder_group
Ni1 Ni 0.41276(3) 0.31462(4) 0.75927(2) 0.01633(9) Uani 1 1 d . . . . .
K1 K 0.47517(5) 0.60288(6) 0.82368(3) 0.02044(13) Uani 1 1 d . . . . .
K2 K 0.22128(5) 0.57481(7) 0.65418(3) 0.02198(14) Uani 1 1 d . . . . .
O1 O 0.05101(19) 0.6469(3) 0.56971(12) 0.0311(5) Uani 1 1 d . . . . .
C20 C 0.6473(2) 0.3512(3) 0.73971(15) 0.0184(5) Uani 1 1 d . . . . .
H20 H 0.625781 0.343409 0.694589 0.022 Uiso 1 1 calc R U . . .
C3 C 0.1799(2) 0.3404(3) 0.75889(15) 0.0172(5) Uani 1 1 d . . . . .
C19 C 0.7562(2) 0.3739(3) 0.75702(16) 0.0211(6) Uani 1 1 d . . . . .
H19 H 0.805936 0.378605 0.723971 0.025 Uiso 1 1 calc R U . . .
C15 C 0.5671(2) 0.3391(3) 0.78494(15) 0.0187(5) Uani 1 1 d . . . . .
C2 C 0.2680(2) 0.2484(3) 0.77580(16) 0.0200(6) Uani 1 1 d . . . . .
H2 H 0.253889 0.152198 0.762872 0.024 Uiso 1 1 calc R U . . .
C21 C 0.3996(2) 0.3593(3) 0.66675(15) 0.0188(5) Uani 1 1 d . . . . .
C1 C 0.3308(2) 0.2655(3) 0.83711(16) 0.0204(6) Uani 1 1 d . . . . .
H1 H 0.353314 0.181767 0.861736 0.025 Uiso 1 1 calc R U . . .
C9 C 0.2434(2) 0.4908(3) 0.85110(14) 0.0169(5) Uani 1 1 d . . . . .
C6 C 0.0079(2) 0.5194(3) 0.72483(15) 0.0207(6) Uani 1 1 d . . . . .
H6 H -0.049943 0.579439 0.71379 0.025 Uiso 1 1 calc R U . . .
C7 C 0.0806(2) 0.5476(3) 0.77697(15) 0.0188(5) Uani 1 1 d . . . . .
H7 H 0.071282 0.627647 0.801606 0.023 Uiso 1 1 calc R U . . .
C16 C 0.6100(2) 0.3501(3) 0.85076(15) 0.0208(6) Uani 1 1 d . . . . .
H16 H 0.562254 0.337852 0.884437 0.025 Uiso 1 1 calc R U . . .
C8 C 0.1675(2) 0.4621(3) 0.79470(14) 0.0167(5) Uani 1 1 d . . . . .
C22 C 0.4490(2) 0.4758(3) 0.64120(15) 0.0202(6) Uani 1 1 d . . . . .
H22 H 0.498295 0.525226 0.669322 0.024 Uiso 1 1 calc R U . . .
C26 C 0.3303(2) 0.2906(3) 0.61968(16) 0.0218(6) Uani 1 1 d . . . . .
H26 H 0.295198 0.210885 0.63289 0.026 Uiso 1 1 calc R U . . .
C10 C 0.2445(2) 0.6157(3) 0.88376(15) 0.0213(6) Uani 1 1 d . . . . .
H10 H 0.199854 0.686811 0.8665 0.026 Uiso 1 1 calc R U . . .
C25 C 0.3113(3) 0.3339(4) 0.55519(17) 0.0279(7) Uani 1 1 d . . . . .
H25 H 0.264983 0.283019 0.525851 0.033 Uiso 1 1 calc R U . . .
C14 C 0.3156(2) 0.3866(3) 0.87450(15) 0.0193(6) Uani 1 1 d . . . . .
C17 C 0.7179(2) 0.3778(3) 0.86922(16) 0.0231(6) Uani 1 1 d . . . . .
H17 H 0.7404 0.388548 0.914068 0.028 Uiso 1 1 calc R U . . .
C5 C 0.0207(2) 0.4014(3) 0.68857(16) 0.0222(6) Uani 1 1 d . . . . .
H5 H -0.027993 0.381675 0.652216 0.027 Uiso 1 1 calc R U . . .
C11 C 0.3088(3) 0.6383(4) 0.94042(16) 0.0277(7) Uani 1 1 d . . . . .
H11 H 0.311098 0.724941 0.960507 0.033 Uiso 1 1 calc R U . . .
C4 C 0.1044(2) 0.3132(3) 0.70568(15) 0.0202(6) Uani 1 1 d . . . . .
H4 H 0.111399 0.232504 0.681152 0.024 Uiso 1 1 calc R U . . .
C24 C 0.3596(3) 0.4510(4) 0.53359(17) 0.0291(7) Uani 1 1 d . . . . .
H24 H 0.345379 0.482099 0.490065 0.035 Uiso 1 1 calc R U . . .
C23 C 0.4292(2) 0.5217(3) 0.57720(16) 0.0256(6) Uani 1 1 d . . . . .
H23 H 0.463414 0.601508 0.563321 0.031 Uiso 1 1 calc R U . . .
C12 C 0.3701(2) 0.5315(4) 0.96750(16) 0.0289(7) Uani 1 1 d . . . . .
H12 H 0.410252 0.543648 1.008067 0.035 Uiso 1 1 calc R U . . .
C30 C -0.0410(3) 0.7263(4) 0.58483(17) 0.0290(7) Uani 1 1 d . . . . .
H30A H -0.032401 0.761318 0.630072 0.035 Uiso 1 1 calc R U . . .
H30B H -0.107552 0.671524 0.580022 0.035 Uiso 1 1 calc R U . . .
C18 C 0.7923(2) 0.3895(3) 0.82191(16) 0.0225(6) Uani 1 1 d . . . . .
H18 H 0.865816 0.40765 0.83378 0.027 Uiso 1 1 calc R U . . .
C13 C 0.3728(2) 0.4091(3) 0.93596(15) 0.0240(6) Uani 1 1 d . . . . .
H13 H 0.414051 0.337437 0.955696 0.029 Uiso 1 1 calc R U . . .
C29 C -0.0452(3) 0.8412(4) 0.53615(18) 0.0322(7) Uani 1 1 d . . . . .
H29A H 0.004239 0.915369 0.550628 0.039 Uiso 1 1 calc R U . . .
H29B H -0.118926 0.877656 0.528751 0.039 Uiso 1 1 calc R U . . .
C27 C 0.0718(3) 0.6683(4) 0.50261(18) 0.0367(8) Uani 1 1 d . . . . .
H27A H 0.063669 0.582393 0.477988 0.044 Uiso 1 1 calc R U . . .
H27B H 0.145988 0.701915 0.499309 0.044 Uiso 1 1 calc R U . . .
C28 C -0.0082(3) 0.7714(4) 0.47491(18) 0.0366(8) Uani 1 1 d . . . . .
H28A H -0.069223 0.727167 0.449941 0.044 Uiso 1 1 calc R U . . .
H28B H 0.026168 0.836566 0.446183 0.044 Uiso 1 1 calc R U . . .

loop_
_atom_site_aniso_label
_atom_site_aniso_U_11
_atom_site_aniso_U_22
_atom_site_aniso_U_33
_atom_site_aniso_U_23
_atom_site_aniso_U_13
_atom_site_aniso_U_12
Ni1 0.01305(15) 0.01322(16) 0.02324(18) -0.00034(15) 0.00518(13) -0.00020(13)
K1 0.0183(3) 0.0142(3) 0.0292(3) 0.0012(2) 0.0048(2) -0.0008(2)
K2 0.0181(3) 0.0194(3) 0.0290(3) 0.0026(2) 0.0067(2) 0.0017(2)
O1 0.0270(11) 0.0364(13) 0.0300(13) 0.0003(11) 0.0023(9) 0.0048(10)
C20 0.0166(12) 0.0157(12) 0.0232(14) -0.0029(11) 0.0032(11) -0.0009(10)
C3 0.0125(11) 0.0144(12) 0.0254(14) 0.0000(11) 0.0062(10) -0.0027(9)
C19 0.0162(12) 0.0171(13) 0.0307(16) 0.0005(12) 0.0056(11) -0.0016(10)
C15 0.0180(12) 0.0128(12) 0.0258(14) -0.0004(10) 0.0049(10) 0.0003(10)
C2 0.0159(12) 0.0126(12) 0.0321(16) -0.0002(11) 0.0069(11) -0.0002(10)
C21 0.0142(11) 0.0167(12) 0.0260(14) -0.0027(11) 0.0057(11) 0.0018(10)
C1 0.0167(12) 0.0156(13) 0.0296(16) 0.0062(11) 0.0065(11) 0.0023(10)
C9 0.0131(11) 0.0179(13) 0.0203(13) 0.0024(10) 0.0055(10) 0.0004(10)
C6 0.0144(12) 0.0211(14) 0.0270(15) 0.0025(12) 0.0039(10) 0.0007(10)
C7 0.0157(12) 0.0166(13) 0.0248(14) 0.0004(11) 0.0058(10) 0.0007(10)
C16 0.0194(13) 0.0196(13) 0.0240(14) 0.0020(11) 0.0056(11) 0.0039(11)
C8 0.0129(11) 0.0163(13) 0.0213(13) 0.0021(10) 0.0046(10) -0.0008(9)
C22 0.0171(12) 0.0200(14) 0.0241(14) -0.0006(11) 0.0061(11) 0.0000(11)
C26 0.0165(12) 0.0189(14) 0.0307(16) -0.0045(12) 0.0057(11) 0.0012(10)
C10 0.0163(12) 0.0234(15) 0.0247(15) -0.0007(12) 0.0041(11) 0.0040(11)
C25 0.0205(13) 0.0349(18) 0.0284(16) -0.0101(14) 0.0016(12) 0.0023(13)
C14 0.0145(11) 0.0220(14) 0.0221(14) 0.0048(11) 0.0068(10) 0.0015(10)
C17 0.0230(14) 0.0231(15) 0.0228(15) 0.0010(12) -0.0010(11) 0.0047(12)
C5 0.0143(12) 0.0242(14) 0.0286(15) -0.0019(12) 0.0038(11) -0.0055(11)
C11 0.0234(14) 0.0340(17) 0.0260(16) -0.0093(13) 0.0035(12) 0.0054(13)
C4 0.0147(12) 0.0185(13) 0.0279(15) -0.0030(12) 0.0052(10) -0.0040(11)
C24 0.0277(15) 0.0367(18) 0.0236(15) 0.0001(14) 0.0071(12) 0.0062(14)
C23 0.0242(14) 0.0255(15) 0.0282(16) 0.0034(13) 0.0109(12) 0.0010(12)
C12 0.0206(14) 0.046(2) 0.0201(14) -0.0037(14) 0.0025(11) 0.0073(14)
C30 0.0275(15) 0.0309(17) 0.0293(17) 0.0007(13) 0.0068(13) 0.0014(13)
C18 0.0162(12) 0.0188(14) 0.0327(16) 0.0009(12) 0.0015(11) 0.0010(11)
C13 0.0196(13) 0.0336(17) 0.0194(13) 0.0064(12) 0.0057(11) 0.0064(12)
C29 0.0355(17) 0.0311(18) 0.0305(17) 0.0025(14) 0.0054(14) 0.0034(14)
C27 0.0374(18) 0.040(2) 0.0340(19) 0.0009(16) 0.0121(15) 0.0032(16)
C28 0.0360(18) 0.048(2) 0.0265(17) 0.0009(16) 0.0056(15) 0.0044(17)

loop_
_atom_type_symbol
_atom_type_description
_atom_type_scat_dispersion_real
_atom_type_scat_dispersion_imag
_atom_type_scat_source
C C 0.0033 0.0016 'International Tables Vol C Tables 4.2.6.8 and 6.1.1.4'
H H 0 0 'International Tables Vol C Tables 4.2.6.8 and 6.1.1.4'
K K 0.2009 0.2494 'International Tables Vol C Tables 4.2.6.8 and 6.1.1.4'
Ni Ni 0.3393 1.1124 'International Tables Vol C Tables 4.2.6.8 and 6.1.1.4'
O O 0.0106 0.006 'International Tables Vol C Tables 4.2.6.8 and 6.1.1.4'

loop_
_exptl_crystal_face_index_h
_exptl_crystal_face_index_k
_exptl_crystal_face_index_l
_exptl_crystal_face_perp_dist
1 -1 1 0.0522
-1 1 -1 0.0675
-1 0 1 0.0868
1 0 -1 0.0578
0 1 -1 0.0596
-1 1 0 0.0699
1 -1 0 0.0469
0 -1 1 0.0512
-1 1 1 0.0701
1 -1 -1 0.0469
0 -1 0 0.0559
0 1 0 0.0578
1 1 -1 0.0528
-1 -1 1 0.0772
0 1 1 0.059
0 -1 -1 0.0514
-1 -1 0 0.0594
1 1 0 0.054
1 1 1 0.0587
-1 -1 -1 0.0604
0 0 1 0.1013
0 0 -1 0.0766
1 0 1 0.0629
-1 0 -1 0.0774
1 0 0 0.0612
-1 0 0 0.087

loop_
_geom_angle_atom_site_label_1
_geom_angle_atom_site_label_2
_geom_angle_atom_site_label_3
_geom_angle
_geom_angle_site_symmetry_1
_geom_angle_site_symmetry_3
_geom_angle_publ_flag
K1 Ni1 K1 136.133(14) 2_646 . ?
C15 Ni1 K1 64.97(8) . . ?
C15 Ni1 K1 76.22(9) . 2_646 ?
C15 Ni1 C1 110.80(13) . . ?
C2 Ni1 K1 108.84(9) . 2_646 ?
C2 Ni1 K1 115.02(9) . . ?
C2 Ni1 C15 151.87(13) . . ?
C2 Ni1 C1 42.59(13) . . ?
C21 Ni1 K1 68.17(8) . 2_646 ?
C21 Ni1 K1 101.67(9) . . ?
C21 Ni1 C15 104.46(12) . . ?
C21 Ni1 C2 102.98(12) . . ?
C21 Ni1 C1 144.60(12) . . ?
C1 Ni1 K1 123.09(9) . 2_646 ?
C1 Ni1 K1 90.54(9) . . ?
Ni1 K1 Ni1 118.67(2) 2_656 . ?
Ni1 K1 C20 57.69(5) 2_656 2_656 ?
Ni1 K1 C15 109.36(6) . 2_656 ?
Ni1 K1 C15 36.22(5) 2_656 2_656 ?
Ni1 K1 C9 141.55(6) 2_656 . ?
Ni1 K1 C26 56.59(6) 2_656 2_656 ?
Ni1 K1 C10 129.43(6) 2_656 . ?
Ni1 K1 C14 164.22(6) 2_656 . ?
Ni1 K1 C11 104.28(7) . . ?
Ni1 K1 C11 131.24(7) 2_656 . ?
C20 K1 Ni1 115.25(6) 2_656 . ?
C20 K1 C15 25.54(7) 2_656 2_656 ?
C20 K1 C9 85.58(7) 2_656 . ?
C20 K1 C26 91.89(8) 2_656 2_656 ?
C20 K1 C10 72.74(8) 2_656 . ?
C20 K1 C14 111.67(7) 2_656 . ?
C20 K1 C11 84.57(8) 2_656 . ?
C15 K1 Ni1 36.96(6) . . ?
C15 K1 Ni1 104.46(6) . 2_656 ?
C15 K1 C20 139.64(9) . 2_656 ?
C15 K1 C15 119.62(3) . 2_656 ?
C15 K1 C9 96.47(8) . . ?
C15 K1 C16 27.34(8) . . ?
C15 K1 C26 107.95(8) . 2_656 ?
C15 K1 C10 120.57(8) . . ?
C15 K1 C14 75.92(8) . . ?
C15 K1 C11 124.07(9) . . ?
C15 K1 C11 109.99(8) 2_656 . ?
C21 K1 Ni1 37.36(6) 2_656 2_656 ?
C21 K1 Ni1 153.31(6) 2_656 . ?
C21 K1 C20 66.34(8) 2_656 2_656 ?
C21 K1 C15 59.55(8) 2_656 2_656 ?
C21 K1 C15 123.62(8) 2_656 . ?
C21 K1 C9 139.81(8) 2_656 . ?
C21 K1 C16 113.96(8) 2_656 . ?
C21 K1 C26 26.27(8) 2_656 2_656 ?
C21 K1 C10 114.89(8) 2_656 . ?
C21 K1 C14 153.83(8) 2_656 . ?
C21 K1 C11 102.40(9) 2_656 . ?
C9 K1 Ni1 64.28(5) . . ?
C9 K1 C15 105.33(7) . 2_656 ?
C9 K1 C26 144.19(8) . 2_656 ?
C9 K1 C10 25.41(7) . . ?
C9 K1 C11 44.26(8) . . ?
C16 K1 Ni1 113.09(6) . 2_656 ?
C16 K1 Ni1 57.51(6) . . ?
C16 K1 C20 165.71(8) . 2_656 ?
C16 K1 C15 141.13(8) . 2_656 ?
C16 K1 C9 100.33(8) . . ?
C16 K1 C26 90.78(8) . 2_656 ?
C16 K1 C10 117.48(8) . . ?
C16 K1 C14 74.66(8) . . ?
C16 K1 C11 108.79(9) . . ?
C26 K1 Ni1 144.87(6) 2_656 . ?
C26 K1 C15 85.23(8) 2_656 2_656 ?
C26 K1 C11 99.93(8) 2_656 . ?
C10 K1 Ni1 89.69(6) . . ?
C10 K1 C15 97.29(8) . 2_656 ?
C10 K1 C26 120.88(8) . 2_656 ?
C10 K1 C11 24.58(8) . . ?
C14 K1 Ni1 52.62(6) . . ?
C14 K1 C15 129.73(8) . 2_656 ?
C14 K1 C9 26.12(7) . . ?
C14 K1 C26 138.79(8) . 2_656 ?
C14 K1 C10 45.25(8) . . ?
C14 K1 C11 52.23(8) . . ?
O1 K2 C21 139.18(8) . . ?
O1 K2 C6 72.28(8) . . ?
O1 K2 C7 94.49(7) . . ?
O1 K2 C8 117.35(7) . . ?
O1 K2 C22 135.89(8) . . ?
O1 K2 C26 114.07(8) . . ?
O1 K2 C17 80.79(8) . 2_656 ?
O1 K2 C5 71.97(8) . . ?
O1 K2 C4 93.94(8) . . ?
O1 K2 C23 110.62(8) . . ?
O1 K2 C18 78.18(8) . 2_656 ?
C21 K2 C6 117.83(8) . . ?
C21 K2 C7 108.00(8) . . ?
C21 K2 C8 82.95(7) . . ?
C21 K2 C26 26.01(8) . . ?
C21 K2 C17 119.58(8) . 2_656 ?
C21 K2 C5 100.63(8) . . ?
C21 K2 C4 75.75(7) . . ?
C21 K2 C23 46.88(8) . . ?
C21 K2 C18 135.67(8) . 2_656 ?
C6 K2 C7 25.22(8) . . ?
C6 K2 C8 45.08(7) . . ?
C6 K2 C26 109.28(8) . . ?
C6 K2 C4 44.70(8) . . ?
C6 K2 C23 160.30(9) . . ?
C7 K2 C8 25.40(7) . . ?
C7 K2 C26 111.36(8) . . ?
C7 K2 C4 51.59(8) . . ?
C8 K2 C26 90.65(8) . . ?
C22 K2 C21 26.92(8) . . ?
C22 K2 C6 143.71(8) . . ?
C22 K2 C7 127.76(8) . . ?
C22 K2 C8 102.72(8) . . ?
C22 K2 C26 44.55(8) . . ?
C22 K2 C17 93.30(8) . 2_656 ?
C22 K2 C5 127.31(8) . . ?
C22 K2 C4 102.64(8) . . ?
C22 K2 C23 25.90(8) . . ?
C22 K2 C18 113.09(8) . 2_656 ?
C17 K2 C6 117.09(8) 2_656 . ?
C17 K2 C7 110.75(8) 2_656 . ?
C17 K2 C8 122.50(8) 2_656 . ?
C17 K2 C26 133.63(8) 2_656 . ?
C17 K2 C5 139.27(8) 2_656 . ?
C17 K2 C4 161.43(8) 2_656 . ?
C17 K2 C23 82.40(9) 2_656 . ?
C17 K2 C18 25.56(8) 2_656 2_656 ?
C5 K2 C6 25.59(8) . . ?
C5 K2 C7 44.57(8) . . ?
C5 K2 C8 52.58(8) . . ?
C5 K2 C26 85.86(8) . . ?
C5 K2 C4 25.30(8) . . ?
C5 K2 C23 135.20(9) . . ?
C5 K2 C18 116.74(8) . 2_656 ?
C4 K2 C8 44.83(8) . . ?
C4 K2 C26 64.76(8) . . ?
C23 K2 C7 153.52(8) . . ?
C23 K2 C8 128.21(8) . . ?
C23 K2 C26 51.26(8) . . ?
C23 K2 C4 116.01(8) . . ?
C18 K2 C6 92.52(8) 2_656 . ?
C18 K2 C7 85.51(8) 2_656 . ?
C18 K2 C8 100.72(8) 2_656 . ?
C18 K2 C26 157.21(8) 2_656 . ?
C18 K2 C4 135.96(8) 2_656 . ?
C18 K2 C23 107.17(8) 2_656 . ?
C30 O1 K2 126.8(2) . . ?
C27 O1 K2 117.6(2) . . ?
C27 O1 C30 108.9(3) . . ?
C19 C20 H20 117.8 . . ?
C19 C20 C15 124.3(3) . . ?
C15 C20 H20 117.8 . . ?
C2 C3 K2 117.26(18) . . ?
C8 C3 K2 76.38(16) . . ?
C8 C3 C2 120.9(3) . . ?
C4 C3 K2 75.57(17) . . ?
C4 C3 C2 121.2(3) . . ?
C4 C3 C8 117.9(3) . . ?
K2 C19 H19 112.5 2_646 . ?
C20 C19 K2 92.29(18) . 2_646 ?
C20 C19 H19 119.7 . . ?
C18 C19 K2 65.21(17) . 2_646 ?
C18 C19 C20 120.6(3) . . ?
C18 C19 H19 119.7 . . ?
Ni1 C15 K1 78.07(9) . . ?
Ni1 C15 K1 67.55(8) . 2_646 ?
K1 C15 K1 139.95(10) . 2_646 ?
C20 C15 Ni1 123.7(2) . . ?
C20 C15 K1 113.77(18) . . ?
C20 C15 K1 72.52(16) . 2_646 ?
C20 C15 C16 112.2(3) . . ?
C16 C15 Ni1 124.1(2) . . ?
C16 C15 K1 137.7(2) . 2_646 ?
C16 C15 K1 78.87(17) . . ?
Ni1 C2 H2 114.6 . . ?
C3 C2 Ni1 116.0(2) . . ?
C3 C2 H2 114.6 . . ?
C1 C2 Ni1 70.24(16) . . ?
C1 C2 C3 119.5(3) . . ?
C1 C2 H2 114.6 . . ?
Ni1 C21 K1 74.48(9) . 2_646 ?
Ni1 C21 K2 104.63(11) . . ?
K1 C21 K2 165.43(11) 2_646 . ?
C22 C21 Ni1 122.2(2) . . ?
C22 C21 K1 118.38(18) . 2_646 ?
C22 C21 K2 74.75(16) . . ?
C22 C21 C26 113.2(3) . . ?
C26 C21 Ni1 124.2(2) . . ?
C26 C21 K1 85.99(17) . 2_646 ?
C26 C21 K2 82.63(17) . . ?
Ni1 C1 H1 117.4 . . ?
C2 C1 Ni1 67.17(16) . . ?
C2 C1 H1 117.4 . . ?
C14 C1 Ni1 108.28(19) . . ?
C14 C1 C2 118.5(3) . . ?
C14 C1 H1 117.4 . . ?
C8 C9 K1 118.15(17) . . ?
C10 C9 K1 78.36(16) . . ?
C10 C9 C8 122.0(3) . . ?
C10 C9 C14 119.2(3) . . ?
C14 C9 K1 75.60(15) . . ?
C14 C9 C8 118.9(3) . . ?
K2 C6 H6 115.5 . . ?
C7 C6 K2 78.01(16) . . ?
C7 C6 H6 120.4 . . ?
C7 C6 C5 119.2(3) . . ?
C5 C6 K2 76.78(16) . . ?
C5 C6 H6 120.4 . . ?
K2 C7 H7 116.4 . . ?
C6 C7 K2 76.77(17) . . ?
C6 C7 H7 118.9 . . ?
C6 C7 C8 122.2(3) . . ?
C8 C7 K2 78.39(16) . . ?
C8 C7 H7 118.9 . . ?
K1 C16 K2 167.04(11) . 2_646 ?
K1 C16 H16 82.6 . . ?
K2 C16 H16 109.5 2_646 . ?
C15 C16 K1 73.79(16) . . ?
C15 C16 K2 95.95(18) . 2_646 ?
C15 C16 H16 117.8 . . ?
C17 C16 K1 113.5(2) . . ?
C17 C16 K2 65.46(17) . 2_646 ?
C17 C16 C15 124.4(3) . . ?
C17 C16 H16 117.8 . . ?
C3 C8 K2 78.04(16) . . ?
C3 C8 C9 118.8(2) . . ?
C9 C8 K2 118.58(17) . . ?
C7 C8 K2 76.20(16) . . ?
C7 C8 C3 118.9(3) . . ?
C7 C8 C9 122.2(3) . . ?
K2 C22 H22 110.6 . . ?
C21 C22 K2 78.33(16) . . ?
C21 C22 H22 118.1 . . ?
C23 C22 K2 82.53(17) . . ?
C23 C22 C21 123.8(3) . . ?
C23 C22 H22 118.1 . . ?
K1 C26 K2 138.13(11) 2_646 . ?
K1 C26 H26 76.6 2_646 . ?
K2 C26 H26 116.8 . . ?
C21 C26 K1 67.73(16) . 2_646 ?
C21 C26 K2 71.36(16) . . ?
C21 C26 H26 118.2 . . ?
C25 C26 K1 126.7(2) . 2_646 ?
C25 C26 K2 83.87(19) . . ?
C25 C26 C21 123.6(3) . . ?
C25 C26 H26 118.2 . . ?
K1 C10 H10 113.8 . . ?
C9 C10 K1 76.23(15) . . ?
C9 C10 H10 119 . . ?
C11 C10 K1 81.12(17) . . ?
C11 C10 C9 121.9(3) . . ?
C11 C10 H10 119 . . ?
K2 C25 H25 122.9 . . ?
C26 C25 K2 71.80(17) . . ?
C26 C25 H25 119.8 . . ?
C24 C25 K2 76.86(19) . . ?
C24 C25 C26 120.5(3) . . ?
C24 C25 H25 119.8 . . ?
C1 C14 K1 106.23(17) . . ?
C9 C14 K1 78.29(16) . . ?
C9 C14 C1 121.4(3) . . ?
C13 C14 K1 84.09(18) . . ?
C13 C14 C1 121.7(3) . . ?
C13 C14 C9 116.9(3) . . ?
K2 C17 H17 101.4 2_646 . ?
C16 C17 K2 90.56(19) . 2_646 ?
C16 C17 H17 120 . . ?
C18 C17 K2 78.07(18) . 2_646 ?
C18 C17 C16 120.0(3) . . ?
C18 C17 H17 120 . . ?
K2 C5 H5 114.3 . . ?
C6 C5 K2 77.62(16) . . ?
C6 C5 H5 120 . . ?
C4 C5 K2 78.67(16) . . ?
C4 C5 C6 120.0(3) . . ?
C4 C5 H5 120 . . ?
K1 C11 H11 114.2 . . ?
C10 C11 K1 74.29(17) . . ?
C10 C11 H11 120.6 . . ?
C10 C11 C12 118.9(3) . . ?
C12 C11 K1 81.62(18) . . ?
C12 C11 H11 120.6 . . ?
K2 C4 H4 116.5 . . ?
C3 C4 K2 78.85(16) . . ?
C3 C4 H4 119.2 . . ?
C5 C4 K2 76.03(17) . . ?
C5 C4 C3 121.6(3) . . ?
C5 C4 H4 119.2 . . ?
K2 C24 H24 120.3 . . ?
C25 C24 K2 79.22(19) . . ?
C25 C24 H24 120.8 . . ?
C25 C24 C23 118.5(3) . . ?
C23 C24 K2 70.77(18) . . ?
C23 C24 H24 120.8 . . ?
K2 C23 H23 114.2 . . ?
C22 C23 K2 71.56(16) . . ?
C22 C23 H23 119.8 . . ?
C24 C23 K2 84.72(18) . . ?
C24 C23 C22 120.4(3) . . ?
C24 C23 H23 119.8 . . ?
K1 C12 H12 121.8 . . ?
C11 C12 K1 74.26(19) . . ?
C11 C12 H12 119.7 . . ?
C13 C12 K1 75.48(18) . . ?
C13 C12 C11 120.5(3) . . ?
C13 C12 H12 119.7 . . ?
O1 C30 H30A 110.7 . . ?
O1 C30 H30B 110.7 . . ?
O1 C30 C29 105.0(3) . . ?
H30A C30 H30B 108.8 . . ?
C29 C30 H30A 110.7 . . ?
C29 C30 H30B 110.7 . . ?
K2 C18 H18 102 2_646 . ?
C19 C18 K2 91.29(19) . 2_646 ?
C19 C18 C17 118.2(3) . . ?
C19 C18 H18 120.9 . . ?
C17 C18 K2 76.38(18) . 2_646 ?
C17 C18 H18 120.9 . . ?
K1 C13 H13 120.3 . . ?
C14 C13 K1 70.62(16) . . ?
C14 C13 H13 119.1 . . ?
C12 C13 K1 80.9(2) . . ?
C12 C13 C14 121.9(3) . . ?
C12 C13 H13 119.1 . . ?
C30 C29 H29A 111.4 . . ?
C30 C29 H29B 111.4 . . ?
C30 C29 C28 101.8(3) . . ?
H29A C29 H29B 109.3 . . ?
C28 C29 H29A 111.4 . . ?
C28 C29 H29B 111.4 . . ?
O1 C27 H27A 110.2 . . ?
O1 C27 H27B 110.2 . . ?
O1 C27 C28 107.7(3) . . ?
H27A C27 H27B 108.5 . . ?
C28 C27 H27A 110.2 . . ?
C28 C27 H27B 110.2 . . ?
C29 C28 H28A 111.2 . . ?
C29 C28 H28B 111.2 . . ?
C27 C28 C29 102.8(3) . . ?
C27 C28 H28A 111.2 . . ?
C27 C28 H28B 111.2 . . ?
H28A C28 H28B 109.1 . . ?

loop_
_geom_bond_atom_site_label_1
_geom_bond_atom_site_label_2
_geom_bond_distance
_geom_bond_site_symmetry_2
_geom_bond_publ_flag
Ni1 K1 3.0903(7) 2_646 ?
Ni1 K1 3.2149(7) . ?
Ni1 C15 1.976(3) . ?
Ni1 C2 1.971(3) . ?
Ni1 C21 1.946(3) . ?
Ni1 C1 2.013(3) . ?
K1 C20 3.128(3) 2_656 ?
K1 C15 3.247(3) 2_656 ?
K1 C15 2.977(3) . ?
K1 C21 2.977(3) 2_656 ?
K1 C9 3.180(3) . ?
K1 C16 3.042(3) . ?
K1 C26 3.209(3) 2_656 ?
K1 C10 3.207(3) . ?
K1 C14 3.145(3) . ?
K1 C11 3.291(3) . ?
K2 O1 2.744(3) . ?
K2 C21 3.077(3) . ?
K2 C6 3.161(3) . ?
K2 C7 3.177(3) . ?
K2 C8 3.204(3) . ?
K2 C22 3.032(3) . ?
K2 C26 3.221(3) . ?
K2 C17 3.134(3) 2_656 ?
K2 C5 3.151(3) . ?
K2 C4 3.184(3) . ?
K2 C23 3.168(3) . ?
K2 C18 3.155(3) 2_656 ?
O1 C30 1.442(4) . ?
O1 C27 1.434(4) . ?
C20 H20 0.95 . ?
C20 C19 1.399(4) . ?
C20 C15 1.414(4) . ?
C3 C2 1.449(4) . ?
C3 C8 1.424(4) . ?
C3 C4 1.419(4) . ?
C19 H19 0.95 . ?
C19 C18 1.386(5) . ?
C15 C16 1.424(4) . ?
C2 H2 1 . ?
C2 C1 1.447(4) . ?
C21 C22 1.422(4) . ?
C21 C26 1.424(4) . ?
C1 H1 1 . ?
C1 C14 1.442(4) . ?
C9 C8 1.473(4) . ?
C9 C10 1.405(4) . ?
C9 C14 1.429(4) . ?
C6 H6 0.95 . ?
C6 C7 1.384(4) . ?
C6 C5 1.398(4) . ?
C7 H7 0.95 . ?
C7 C8 1.403(4) . ?
C16 H16 0.95 . ?
C16 C17 1.400(4) . ?
C22 H22 0.95 . ?
C22 C23 1.396(4) . ?
C26 H26 0.95 . ?
C26 C25 1.396(5) . ?
C10 H10 0.95 . ?
C10 C11 1.386(4) . ?
C25 H25 0.95 . ?
C25 C24 1.391(5) . ?
C14 C13 1.425(4) . ?
C17 H17 0.95 . ?
C17 C18 1.391(4) . ?
C5 H5 0.95 . ?
C5 C4 1.388(4) . ?
C11 H11 0.95 . ?
C11 C12 1.397(5) . ?
C4 H4 0.95 . ?
C24 H24 0.95 . ?
C24 C23 1.392(5) . ?
C23 H23 0.95 . ?
C12 H12 0.95 . ?
C12 C13 1.374(5) . ?
C30 H30A 0.99 . ?
C30 H30B 0.99 . ?
C30 C29 1.511(5) . ?
C18 H18 0.95 . ?
C13 H13 0.95 . ?
C29 H29A 0.99 . ?
C29 H29B 0.99 . ?
C29 C28 1.531(5) . ?
C27 H27A 0.99 . ?
C27 H27B 0.99 . ?
C27 C28 1.510(5) . ?
C28 H28A 0.99 . ?
C28 H28B 0.99 . ?

loop_
_geom_torsion_atom_site_label_1
_geom_torsion_atom_site_label_2
_geom_torsion_atom_site_label_3
_geom_torsion_atom_site_label_4
_geom_torsion
_geom_torsion_site_symmetry_1
_geom_torsion_site_symmetry_2
_geom_torsion_site_symmetry_3
_geom_torsion_site_symmetry_4
_geom_torsion_publ_flag
Ni1 C15 C16 K1 -67.20(19) . . . . ?
Ni1 C15 C16 K2 120.87(19) . . . 2_646 ?
Ni1 C15 C16 C17 -174.9(2) . . . . ?
Ni1 C2 C1 C14 99.1(2) . . . . ?
Ni1 C21 C22 K2 -97.92(18) . . . . ?
Ni1 C21 C22 C23 -170.6(2) . . . . ?
Ni1 C21 C26 K1 -68.17(18) . . . 2_646 ?
Ni1 C21 C26 K2 102.7(2) . . . . ?
Ni1 C21 C26 C25 171.6(2) . . . . ?
Ni1 C1 C14 K1 -14.9(2) . . . . ?
Ni1 C1 C14 C9 71.1(3) . . . . ?
Ni1 C1 C14 C13 -108.0(3) . . . . ?
K1 C15 C16 K1 -160.6(2) 2_646 . . . ?
K1 C15 C16 K2 27.5(3) 2_646 . . 2_646 ?
K1 C15 C16 K2 -171.92(9) . . . 2_646 ?
K1 C15 C16 C17 -107.7(3) . . . . ?
K1 C15 C16 C17 91.7(4) 2_646 . . . ?
K1 C21 C22 K2 173.18(16) 2_646 . . . ?
K1 C21 C22 C23 100.5(3) 2_646 . . . ?
K1 C21 C26 K2 170.88(9) 2_646 . . . ?
K1 C21 C26 C25 -120.2(3) 2_646 . . . ?
K1 C9 C8 K2 -13.4(2) . . . . ?
K1 C9 C8 C3 78.4(3) . . . . ?
K1 C9 C8 C7 -104.6(3) . . . . ?
K1 C9 C10 C11 -70.1(3) . . . . ?
K1 C9 C14 C1 -102.0(2) . . . . ?
K1 C9 C14 C13 77.1(2) . . . . ?
K1 C16 C17 K2 -165.85(12) . . . 2_646 ?
K1 C16 C17 C18 -89.3(3) . . . . ?
K1 C26 C25 K2 -148.7(2) 2_646 . . . ?
K1 C26 C25 C24 -86.8(4) 2_646 . . . ?
K1 C10 C11 C12 -70.9(3) . . . . ?
K1 C14 C13 C12 65.4(3) . . . . ?
K1 C11 C12 C13 -62.0(3) . . . . ?
K1 C12 C13 C14 -60.3(3) . . . . ?
K2 O1 C30 C29 125.4(3) . . . . ?
K2 O1 C27 C28 -150.6(2) . . . . ?
K2 C3 C2 Ni1 21.6(3) . . . . ?
K2 C3 C2 C1 102.6(3) . . . . ?
K2 C3 C8 C9 -116.2(2) . . . . ?
K2 C3 C8 C7 66.7(2) . . . . ?
K2 C3 C4 C5 -65.8(3) . . . . ?
K2 C19 C18 C17 -75.2(3) 2_646 . . . ?
K2 C21 C22 C23 -72.7(3) . . . . ?
K2 C21 C26 K1 -170.88(9) . . . 2_646 ?
K2 C21 C26 C25 68.9(3) . . . . ?
K2 C6 C7 C8 -66.9(3) . . . . ?
K2 C6 C5 C4 69.0(3) . . . . ?
K2 C7 C8 C3 -67.7(2) . . . . ?
K2 C7 C8 C9 115.3(2) . . . . ?
K2 C16 C17 C18 76.5(3) 2_646 . . . ?
K2 C22 C23 C24 -72.1(3) . . . . ?
K2 C26 C25 C24 61.9(3) . . . . ?
K2 C25 C24 C23 61.0(3) . . . . ?
K2 C17 C18 C19 84.0(3) 2_646 . . . ?
K2 C5 C4 C3 67.2(3) . . . . ?
K2 C24 C23 C22 65.0(3) . . . . ?
O1 C30 C29 C28 36.2(4) . . . . ?
O1 C27 C28 C29 20.0(4) . . . . ?
C20 C19 C18 K2 77.2(3) . . . 2_646 ?
C20 C19 C18 C17 2.0(5) . . . . ?
C20 C15 C16 K1 111.3(2) . . . . ?
C20 C15 C16 K2 -60.6(2) . . . 2_646 ?
C20 C15 C16 C17 3.6(4) . . . . ?
C3 C2 C1 Ni1 -109.4(3) . . . . ?
C3 C2 C1 C14 -10.2(4) . . . . ?
C19 C20 C15 Ni1 177.4(2) . . . . ?
C19 C20 C15 K1 -136.3(3) . . . 2_646 ?
C19 C20 C15 K1 86.1(3) . . . . ?
C19 C20 C15 C16 -1.1(4) . . . . ?
C15 C20 C19 K2 60.8(3) . . . 2_646 ?
C15 C20 C19 C18 -1.6(5) . . . . ?
C15 C16 C17 K2 -79.9(3) . . . 2_646 ?
C15 C16 C17 C18 -3.4(5) . . . . ?
C2 C3 C8 K2 113.8(2) . . . . ?
C2 C3 C8 C9 -2.4(4) . . . . ?
C2 C3 C8 C7 -179.5(3) . . . . ?
C2 C3 C4 K2 -113.4(3) . . . . ?
C2 C3 C4 C5 -179.2(3) . . . . ?
C2 C1 C14 K1 -88.3(3) . . . . ?
C2 C1 C14 C9 -2.3(4) . . . . ?
C2 C1 C14 C13 178.6(3) . . . . ?
C21 C22 C23 K2 70.5(3) . . . . ?
C21 C22 C23 C24 -1.5(5) . . . . ?
C21 C26 C25 K2 -62.8(3) . . . . ?
C21 C26 C25 C24 -0.9(5) . . . . ?
C1 C14 C13 K1 105.4(3) . . . . ?
C1 C14 C13 C12 170.8(3) . . . . ?
C9 C10 C11 K1 67.6(3) . . . . ?
C9 C10 C11 C12 -3.3(5) . . . . ?
C9 C14 C13 K1 -73.7(2) . . . . ?
C9 C14 C13 C12 -8.3(4) . . . . ?
C6 C7 C8 K2 66.1(3) . . . . ?
C6 C7 C8 C3 -1.6(4) . . . . ?
C6 C7 C8 C9 -178.6(3) . . . . ?
C6 C5 C4 K2 -68.4(3) . . . . ?
C6 C5 C4 C3 -1.2(4) . . . . ?
C7 C6 C5 K2 -67.9(2) . . . . ?
C7 C6 C5 C4 1.0(4) . . . . ?
C16 C17 C18 K2 -83.7(3) . . . 2_646 ?
C16 C17 C18 C19 0.4(5) . . . . ?
C8 C3 C2 Ni1 -68.4(3) . . . . ?
C8 C3 C2 C1 12.6(4) . . . . ?
C8 C3 C4 K2 65.7(2) . . . . ?
C8 C3 C4 C5 -0.1(4) . . . . ?
C8 C9 C10 K1 -116.1(2) . . . . ?
C8 C9 C10 C11 173.8(3) . . . . ?
C8 C9 C14 K1 114.5(2) . . . . ?
C8 C9 C14 C1 12.5(4) . . . . ?
C8 C9 C14 C13 -168.4(2) . . . . ?
C22 C21 C26 K1 119.2(2) . . . 2_646 ?
C22 C21 C26 K2 -69.9(2) . . . . ?
C22 C21 C26 C25 -1.0(4) . . . . ?
C26 C21 C22 K2 74.8(2) . . . . ?
C26 C21 C22 C23 2.2(4) . . . . ?
C26 C25 C24 K2 -59.4(3) . . . . ?
C26 C25 C24 C23 1.6(5) . . . . ?
C10 C9 C8 K2 80.3(3) . . . . ?
C10 C9 C8 C3 172.0(3) . . . . ?
C10 C9 C8 C7 -10.9(4) . . . . ?
C10 C9 C14 K1 -67.6(2) . . . . ?
C10 C9 C14 C1 -169.5(3) . . . . ?
C10 C9 C14 C13 9.6(4) . . . . ?
C10 C11 C12 K1 66.8(3) . . . . ?
C10 C11 C12 C13 4.8(5) . . . . ?
C25 C24 C23 K2 -65.5(3) . . . . ?
C25 C24 C23 C22 -0.5(5) . . . . ?
C14 C9 C8 K2 -101.8(2) . . . . ?
C14 C9 C8 C3 -10.1(4) . . . . ?
C14 C9 C8 C7 167.0(3) . . . . ?
C14 C9 C10 K1 66.1(2) . . . . ?
C14 C9 C10 C11 -4.1(4) . . . . ?
C5 C6 C7 K2 67.3(2) . . . . ?
C5 C6 C7 C8 0.4(4) . . . . ?
C11 C12 C13 K1 61.4(3) . . . . ?
C11 C12 C13 C14 1.1(5) . . . . ?
C4 C3 C2 Ni1 110.7(3) . . . . ?
C4 C3 C2 C1 -168.3(3) . . . . ?
C4 C3 C8 K2 -65.3(2) . . . . ?
C4 C3 C8 C9 178.5(2) . . . . ?
C4 C3 C8 C7 1.4(4) . . . . ?
C30 O1 C27 C28 2.7(4) . . . . ?
C30 C29 C28 C27 -33.7(4) . . . . ?
C27 O1 C30 C29 -24.8(4) . . . . ?

loop_
_twin_individual_id
_twin_individual_mass_fraction_refined
_oxdiff_twin_reflns_isolated
_oxdiff_twin_reflns_overlapped
_twin_individual_twin_lattice_type
_twin_individual_twin_matrix_11
_twin_individual_twin_matrix_12
_twin_individual_twin_matrix_13
_twin_individual_twin_matrix_21
_twin_individual_twin_matrix_22
_twin_individual_twin_matrix_23
_twin_individual_twin_matrix_31
_twin_individual_twin_matrix_32
_twin_individual_twin_matrix_33
1 0.4890(9) 18291 54284 0 1 0 0 0 1 0 0 0 1
2 0.4870(9) 18598 53917 0 -1.0004 0.0016 -0.0014 -0.001 -1.0002 0.0002 0.2169 0.001 1.0003
3 0.02401(17) 65726 7148 0 -0.9126 0.3745 -0.2122 -0.2261 -0.956 -0.05 -0.3931 -0.0302 0.9584

loop_
_exptl_oxdiff_crystal_face_indexfrac_h
_exptl_oxdiff_crystal_face_indexfrac_k
_exptl_oxdiff_crystal_face_indexfrac_l
_exptl_oxdiff_crystal_face_x
_exptl_oxdiff_crystal_face_y
_exptl_oxdiff_crystal_face_z
1.0012 -1.0002 1.0018 -0.0968 -0.0159 0.016
-1.0012 1.0002 -1.0018 0.0968 0.0159 -0.016
-1.0001 0.0001 1 0.0096 0.0069 -0.0636
1.0001 -0.0001 -1 -0.0096 -0.0069 0.0636
-0.0011 1.0006 -1.0008 0.0669 0.0311 0.0301
-1.0012 1.0007 -0.0008 0.0765 0.038 -0.0335
1.0012 -1.0007 0.0008 -0.0765 -0.038 0.0335
0.0011 -1.0006 1.0008 -0.0669 -0.0311 -0.0301
-1.0013 1.0012 1.0003 0.0562 0.06 -0.051
1.0013 -1.0012 -1.0003 -0.0562 -0.06 0.051
0.0012 -1.0011 -0.0002 -0.0466 -0.0531 -0.0126
-0.0012 1.0011 0.0002 0.0466 0.0531 0.0126
0.9989 1.001 -0.9998 0.0371 0.0462 0.0763
-0.9989 -1.001 0.9998 -0.0371 -0.0462 -0.0763
-0.0013 1.0016 1.0013 0.0263 0.0752 -0.0048
0.0013 -1.0016 -1.0013 -0.0263 -0.0752 0.0048
-0.9988 -1.0015 -0.0013 -0.0168 -0.0683 -0.0588
0.9988 1.0015 0.0013 0.0168 0.0683 0.0588
0.9988 1.002 1.0023 -0.0035 0.0903 0.0413
-0.9988 -1.002 -1.0023 0.0035 -0.0903 -0.0413
-0.0001 0.0005 1.001 -0.0203 0.022 -0.0175
0.0001 -0.0005 -1.001 0.0203 -0.022 0.0175
1 0.0009 1.0021 -0.0502 0.0372 0.0287
-1 -0.0009 -1.0021 0.0502 -0.0372 -0.0287
1 0.0004 0.001 -0.0299 0.0151 0.0461
-1 -0.0004 -0.001 0.0299 -0.0151 -0.0461
